data_7124902
loop_
_publ_author_name
'Saikawa, Makoto'
'Nakamura, Takashi'
'Uchida, Junji'
'Yamamura, Masaki'
'Nabeshima, Tatsuya'

_publ_section_title
;
 Synthesis of figure-of-eight helical bisBODIPY macrocycles and their
 chiroptical properties.
;
_journal_issue 71
_journal_name_full 'Chemical communications (Cambridge, England)'
_journal_page_first 10727
_journal_page_last 10730
_journal_paper_doi 10.1039/c6cc05439k
_journal_volume 52
_journal_year 2016
_chemical_formula_sum 'C61.5 H46.5 B Cl4.5 N4 O6'
_chemical_formula_weight 1107.86
_space_group_crystal_system triclinic
_space_group_IT_number 2
_space_group_name_Hall '-P 1'
_space_group_name_H-M_alt 'P -1'
_atom_sites_solution_hydrogens mixed
_audit_creation_method SHELXL-2014/7
_audit_update_record
;
2016-06-17 deposited with the CCDC.
2016-07-21 downloaded from the CCDC.
;
_cell_angle_alpha 75.181(3)
_cell_angle_beta 83.052(4)
_cell_angle_gamma 88.030(3)
_cell_formula_units_Z 4
_cell_length_a 13.411(3)
_cell_length_b 20.416(5)
_cell_length_c 21.320(5)
_cell_measurement_reflns_used 5972
_cell_measurement_temperature 120(2)
_cell_measurement_theta_max 21.914
_cell_measurement_theta_min 2.291
_cell_volume 5602(2)
_computing_structure_refinement 'SHELXL-2014/7 (Sheldrick, 2014)'
_diffrn_ambient_temperature 120(2)
_diffrn_measured_fraction_theta_full 0.989
_diffrn_measured_fraction_theta_max 0.989
_diffrn_measurement_device_type 'Bruker APEX-II CCD'
_diffrn_measurement_method '\f and \w scans'
_diffrn_radiation_monochromator graphite
_diffrn_radiation_source 'fine-focus sealed tube'
_diffrn_radiation_type MoK\a
_diffrn_radiation_wavelength 0.71073
_diffrn_reflns_av_R_equivalents 0.0970
_diffrn_reflns_av_unetI/netI 0.1538
_diffrn_reflns_Laue_measured_fraction_full 0.989
_diffrn_reflns_Laue_measured_fraction_max 0.989
_diffrn_reflns_limit_h_max 14
_diffrn_reflns_limit_h_min -14
_diffrn_reflns_limit_k_max 21
_diffrn_reflns_limit_k_min -21
_diffrn_reflns_limit_l_max 22
_diffrn_reflns_limit_l_min -22
_diffrn_reflns_number 38088
_diffrn_reflns_point_group_measured_fraction_full 0.989
_diffrn_reflns_point_group_measured_fraction_max 0.989
_diffrn_reflns_theta_full 21.984
_diffrn_reflns_theta_max 21.984
_diffrn_reflns_theta_min 0.995
_exptl_absorpt_coefficient_mu 0.290
_exptl_absorpt_correction_T_max 0.7447
_exptl_absorpt_correction_T_min 0.4794
_exptl_absorpt_correction_type multi-scan
_exptl_absorpt_process_details
;    
 SADABS-2014/4 - Bruker AXS area detector scaling and absorption correction 
;
_exptl_crystal_colour purple
_exptl_crystal_density_diffrn 1.314
_exptl_crystal_density_method 'not measured'
_exptl_crystal_description block
_exptl_crystal_F_000 2292
_exptl_crystal_size_max 0.200
_exptl_crystal_size_mid 0.050
_exptl_crystal_size_min 0.020
_refine_diff_density_max 0.733
_refine_diff_density_min -0.879
_refine_diff_density_rms 0.089
_refine_ls_extinction_method none
_refine_ls_goodness_of_fit_ref 0.998
_refine_ls_hydrogen_treatment mixed
_refine_ls_matrix_type full
_refine_ls_number_parameters 1236
_refine_ls_number_reflns 13569
_refine_ls_number_restraints 12
_refine_ls_restrained_S_all 0.998
_refine_ls_R_factor_all 0.1712
_refine_ls_R_factor_gt 0.0912
_refine_ls_shift/su_max 0.003
_refine_ls_shift/su_mean 0.000
_refine_ls_structure_factor_coef Fsqd
_refine_ls_weighting_details 'w=1/[\s^2^(Fo^2^)+(0.1398P)^2^] where P=(Fo^2^+2Fc^2^)/3'
_refine_ls_weighting_scheme calc
_refine_ls_wR_factor_gt 0.2259
_refine_ls_wR_factor_ref 0.2635
_reflns_Friedel_coverage 0.000
_reflns_number_gt 6880
_reflns_number_total 13569
_reflns_threshold_expression 'I > 2\s(I)'
_cod_data_source_file c6cc05439k2.cif
_cod_data_source_block cycbmono
_cod_original_formula_sum 'C61.50 H46.50 B Cl4.50 N4 O6'
_cod_database_code 7124902
_shelx_shelxl_version_number 2014/7
_shelx_space_group_comment
;
The symmetry employed for this shelxl refinement is uniquely defined
by the following loop, which should always be used as a source of
symmetry information in preference to the above space-group names.
They are only intended as comments.
;
_shelx_estimated_absorpt_t_min 0.944
_shelx_estimated_absorpt_t_max 0.994

loop_
_space_group_symop_operation_xyz
'x, y, z'
'-x, -y, -z'

loop_
_atom_site_label
_atom_site_type_symbol
_atom_site_fract_x
_atom_site_fract_y
_atom_site_fract_z
_atom_site_U_iso_or_equiv
_atom_site_adp_type
_atom_site_occupancy
_atom_site_site_symmetry_order
_atom_site_calc_flag
_atom_site_refinement_flags_posn
_atom_site_refinement_flags_adp
Cl7 Cl 0.27924(17) 0.60855(11) 0.64865(12) 0.0490(7) Uani 1 1 d . .
Cl8 Cl 0.26495(17) 0.49158(11) 0.59856(14) 0.0593(8) Uani 1 1 d . .
Cl9 Cl 0.08443(17) 0.55466(13) 0.64248(14) 0.0613(8) Uani 1 1 d . .
Cl1 Cl 0.4682(2) 0.84011(15) 0.16569(14) 0.0797(9) Uani 1 1 d . .
Cl2 Cl 0.5383(3) 0.95509(15) 0.20071(18) 0.1008(12) Uani 1 1 d . .
Cl3 Cl 0.6761(2) 0.8741(2) 0.13801(17) 0.1155(13) Uani 1 1 d . .
O4 O 0.6918(3) 0.7785(2) 0.2965(2) 0.0164(12) Uani 1 1 d . .
O5 O 0.6222(3) 0.6266(2) 0.4824(2) 0.0179(12) Uani 1 1 d . .
O6 O 0.6692(3) 0.6619(2) 0.3540(2) 0.0167(12) Uani 1 1 d . .
O8 O 0.1386(3) 0.8200(2) 0.4679(2) 0.0229(13) Uani 1 1 d . .
O9 O 0.6090(4) 0.7106(2) 0.5638(2) 0.0211(13) Uani 1 1 d . .
H98 H 0.5967 0.7209 0.5248 0.032 Uiso 1 1 calc R U
O10 O 0.1367(3) 0.6154(2) 0.4383(2) 0.0205(12) Uani 1 1 d . .
O11 O 0.1185(3) 0.7001(2) 0.5129(2) 0.0216(12) Uani 1 1 d . .
O12 O 0.6643(3) 0.8686(2) 0.3675(2) 0.0192(12) Uani 1 1 d . .
O13 O 0.6544(4) 0.8367(2) 0.5005(3) 0.0252(7) Uani 1 1 d . .
O14 O 0.1704(4) 0.6581(2) 0.3053(2) 0.0260(13) Uani 1 1 d . .
H99 H 0.1361 0.6670 0.2737 0.039 Uiso 1 1 calc R U
O15 O 0.2161(4) 0.7902(2) 0.2545(3) 0.0307(8) Uani 1 1 d . .
H97 H 0.1612 0.7698 0.2593 0.046 Uiso 1 1 calc R U
O16 O 0.1717(3) 0.8676(3) 0.3414(2) 0.0282(14) Uani 1 1 d . .
N1 N 0.1987(4) 0.7730(3) 0.5722(3) 0.0214(16) Uani 1 1 d . .
N2 N 0.5892(4) 0.7295(3) 0.6828(3) 0.0208(16) Uani 1 1 d . .
H96 H 0.5863 0.7533 0.6424 0.025 Uiso 1 1 calc R U
Cl4 Cl 0.9132(5) 0.9265(3) 0.1931(3) 0.215(3) Uani 1 1 d . .
N3 N 0.0187(4) 0.7728(3) 0.5690(3) 0.0254(16) Uani 1 1 d . .
N4 N 0.6217(4) 0.6924(3) 0.2452(3) 0.0217(16) Uani 1 1 d . .
N5 N 0.6174(4) 0.8747(3) 0.6109(3) 0.0212(16) Uani 1 1 d . .
N6 N 0.2161(4) 0.6309(3) 0.1895(3) 0.0218(16) Uani 1 1 d . .
N7 N 0.8007(4) 0.6980(3) 0.2540(3) 0.0217(16) Uani 1 1 d . .
Cl5 Cl 0.9327(4) 0.8697(3) 0.0893(4) 0.214(3) Uani 1 1 d . .
C1 C 0.5697(5) 0.6609(4) 0.3782(4) 0.0201(3) Uani 1 1 d . .
Cl6 Cl 0.8964(7) 1.0099(3) 0.0700(3) 0.266(4) Uani 1 1 d . .
C2 C 0.5435(5) 0.6424(3) 0.4442(4) 0.0201(3) Uani 1 1 d . .
N9 N 0.2279(4) 0.7802(3) 0.1323(3) 0.0307(17) Uani 1 1 d . .
H95 H 0.2247 0.7543 0.1724 0.037 Uiso 1 1 calc R U
C4 C 0.5959(5) 0.7566(4) 0.7341(4) 0.0176(18) Uani 1 1 d . .
C5 C 0.0399(5) 0.6423(4) 0.4495(4) 0.0211(8) Uani 1 1 d . .
C6 C 0.2575(5) 0.8492(4) 0.3734(4) 0.022(2) Uani 1 1 d . .
C7 C 0.8723(5) 0.7722(4) 0.3073(4) 0.0191(19) Uani 1 1 d . .
C8 C 0.2009(6) 0.8586(4) 0.2315(4) 0.0307(8) Uani 1 1 d . .
C9 C 0.4433(5) 0.6405(3) 0.4710(4) 0.0201(3) Uani 1 1 d . .
H25 H 0.4264 0.6275 0.5171 0.024 Uiso 1 1 calc R U
C10 C 0.1824(6) 0.8988(4) 0.2753(4) 0.0307(8) Uani 1 1 d . .
C11 C 0.6305(5) 0.9546(4) 0.5014(4) 0.0252(7) Uani 1 1 d . .
C12 C 0.7633(5) 0.8457(4) 0.3557(4) 0.0204(19) Uani 1 1 d . .
C13 C 0.5235(6) 0.6802(3) 0.2681(4) 0.022(2) Uani 1 1 d . .
C14 C 0.1471(5) 0.5661(4) 0.4020(4) 0.0215(8) Uani 1 1 d . .
C15 C 0.6513(5) 0.9196(4) 0.3999(4) 0.0252(7) Uani 1 1 d . .
C16 C 0.5952(5) 0.6427(4) 0.5897(4) 0.0191(19) Uani 1 1 d . .
C17 C 0.5976(5) 0.5982(4) 0.5495(4) 0.0196(19) Uani 1 1 d . .
C18 C 0.3674(5) 0.6578(3) 0.4297(3) 0.0201(3) Uani 1 1 d . .
H26 H 0.2992 0.6575 0.4479 0.024 Uiso 1 1 calc R U
C19 C 0.7741(5) 0.7971(4) 0.3205(4) 0.023(2) Uani 1 1 d . .
C20 C 0.6442(5) 0.9025(4) 0.4686(4) 0.0252(7) Uani 1 1 d . .
C21 C 0.4925(5) 0.6756(4) 0.3371(4) 0.0201(3) Uani 1 1 d . .
C22 C 0.5640(5) 0.5045(4) 0.6418(4) 0.026(2) Uani 1 1 d . U
H27 H 0.5504 0.4576 0.6596 0.031 Uiso 1 1 calc R U
C23 C 0.0345(5) 0.6873(4) 0.4883(4) 0.0211(8) Uani 1 1 d . .
C24 C -0.0612(5) 0.7148(4) 0.5038(4) 0.0211(8) Uani 1 1 d . .
C25 C 0.1862(5) 0.5421(4) 0.2967(4) 0.0215(8) Uani 1 1 d . .
C26 C 0.8825(5) 0.7264(4) 0.2653(4) 0.024(2) Uani 1 1 d . .
C27 C 0.1674(5) 0.5895(4) 0.3338(4) 0.0215(8) Uani 1 1 d . .
C28 C 0.5831(6) 0.8464(4) 0.7963(4) 0.023(2) Uani 1 1 d . .
C29 C 0.2514(5) 0.6903(4) 0.0723(4) 0.025(2) Uani 1 1 d . .
C30 C 0.5876(5) 0.6605(4) 0.7023(4) 0.0206(19) Uani 1 1 d . .
C31 C 0.5820(5) 0.6172(4) 0.6581(4) 0.0203(19) Uani 1 1 d . .
C32 C 0.7432(7) 0.6621(4) 0.1648(4) 0.032(2) Uani 1 1 d . .
C33 C 0.4848(6) 0.8591(4) 0.8238(4) 0.029(2) Uani 1 1 d . .
C34 C 0.2466(5) 0.6326(4) 0.1244(4) 0.025(2) Uani 1 1 d . .
C35 C 0.5957(5) 0.6420(4) 0.7699(4) 0.025(2) Uani 1 1 d . .
H28 H 0.5980 0.5973 0.7972 0.030 Uiso 1 1 calc R U
C36 C 0.5819(5) 0.5300(4) 0.5752(4) 0.0208(19) Uani 1 1 d . .
H29 H 0.5833 0.5005 0.5471 0.025 Uiso 1 1 calc R U
C37 C 0.6429(5) 0.9854(3) 0.3656(4) 0.0252(7) Uani 1 1 d . .
H30 H 0.6467 0.9960 0.3193 0.030 Uiso 1 1 calc R U
C38 C 0.1827(6) 0.7786(4) 0.6360(4) 0.029(2) Uani 1 1 d . .
C39 C 0.3194(5) 0.8052(3) 0.4778(4) 0.0209(19) Uani 1 1 d . .
C40 C 0.2055(6) 0.8882(4) 0.1639(4) 0.0307(8) Uani 1 1 d . .
C41 C 0.8227(6) 0.6738(4) 0.1978(4) 0.026(2) Uani 1 1 d . .
C42 C 0.2370(6) 0.8227(3) 0.4407(4) 0.022(2) Uani 1 1 d . .
C43 C 0.6651(6) 0.8511(4) 0.8295(4) 0.027(2) Uani 1 1 d . .
C44 C 0.5965(5) 0.8276(4) 0.7319(4) 0.025(2) Uani 1 1 d . .
C45 C -0.0422(5) 0.6251(4) 0.4234(4) 0.0211(8) Uani 1 1 d . .
H1 H -0.0355 0.5945 0.3962 0.025 Uiso 1 1 calc R U
C46 C 0.9638(5) 0.7141(4) 0.2194(4) 0.032(2) Uani 1 1 d . .
H31 H 1.0321 0.7261 0.2177 0.038 Uiso 1 1 calc R U
C47 C 0.4343(6) 0.8369(4) 0.3782(4) 0.029(2) Uani 1 1 d . .
H2 H 0.5011 0.8408 0.3570 0.034 Uiso 1 1 calc R U
C48 C 0.3641(6) 0.6911(4) -0.0307(4) 0.033(2) Uani 1 1 d . .
C49 C 0.1445(5) 0.4991(3) 0.4326(4) 0.0215(8) Uani 1 1 d . .
H3 H 0.1319 0.4845 0.4788 0.026 Uiso 1 1 calc R U
C50 C 0.6091(6) 0.8806(4) 0.6761(4) 0.025(2) Uani 1 1 d . .
C51 C -0.1363(5) 0.6546(3) 0.4386(3) 0.0211(8) Uani 1 1 d . .
H4 H -0.1941 0.6431 0.4220 0.025 Uiso 1 1 calc R U
C52 C 0.2149(5) 0.5651(4) 0.2251(4) 0.026(2) Uani 1 1 d . .
C53 C 0.3541(5) 0.8558(4) 0.3415(4) 0.027(2) Uani 1 1 d . .
H5 H 0.3655 0.8729 0.2954 0.033 Uiso 1 1 calc R U
C54 C 0.5659(5) 0.5473(4) 0.6833(4) 0.029(2) Uani 1 1 d . .
H32 H 0.5562 0.5289 0.7292 0.035 Uiso 1 1 calc R U
C55 C 0.5995(5) 0.7023(4) 0.7888(4) 0.027(2) Uani 1 1 d . .
H33 H 0.6039 0.7057 0.8320 0.033 Uiso 1 1 calc R U
C56 C 0.1810(5) 0.4743(4) 0.3292(4) 0.0215(8) Uani 1 1 d . .
H6 H 0.1923 0.4417 0.3042 0.026 Uiso 1 1 calc R U
C57 C 0.9541(5) 0.7967(4) 0.3293(4) 0.024(2) Uani 1 1 d . .
H34 H 1.0197 0.7798 0.3203 0.029 Uiso 1 1 calc R U
C58 C 0.0035(5) 0.7845(4) 0.6304(4) 0.028(2) Uani 1 1 d . .
C59 C -0.0677(5) 0.7527(4) 0.5534(4) 0.024(2) Uani 1 1 d . .
C60 C 0.6232(5) 0.9375(4) 0.5732(4) 0.024(2) Uani 1 1 d . .
C61 C 0.2778(6) 0.7878(4) 0.6542(4) 0.028(2) Uani 1 1 d . .
H7 H 0.2914 0.7899 0.6964 0.033 Uiso 1 1 calc R U
C62 C 0.3904(5) 0.6748(3) 0.3645(3) 0.0201(3) Uani 1 1 d . .
H35 H 0.3386 0.6862 0.3368 0.024 Uiso 1 1 calc R U
C63 C -0.1447(5) 0.6989(4) 0.4765(3) 0.0211(8) Uani 1 1 d . .
H8 H -0.2078 0.7196 0.4847 0.025 Uiso 1 1 calc R U
C64 C 0.1896(6) 0.6550(4) -0.0208(4) 0.032(2) Uani 1 1 d . .
C65 C 0.0842(6) 0.7859(4) 0.6653(4) 0.035(2) Uani 1 1 d . .
C66 C 0.2944(6) 0.7868(4) 0.5482(4) 0.026(2) Uani 1 1 d . .
C67 C 0.9398(5) 0.8451(4) 0.3640(4) 0.028(2) Uani 1 1 d . .
H36 H 0.9957 0.8618 0.3785 0.033 Uiso 1 1 calc R U
C68 C 0.4173(6) 0.8129(4) 0.4446(5) 0.027(2) Uani 1 1 d . .
H9 H 0.4730 0.8011 0.4689 0.032 Uiso 1 1 calc R U
C69 C 0.6224(6) 0.9862(4) 0.6121(4) 0.035(2) Uani 1 1 d . .
H37 H 0.6279 1.0339 0.5959 0.042 Uiso 1 1 calc R U
C70 C 0.6436(6) 0.6720(4) 0.1880(4) 0.028(2) Uani 1 1 d . .
C71 C -0.1012(6) 0.7776(4) 0.6500(4) 0.032(2) Uani 1 1 d . .
H10 H -0.1351 0.7850 0.6894 0.039 Uiso 1 1 calc R U
C72 C 0.8446(5) 0.8697(4) 0.3779(4) 0.027(2) Uani 1 1 d . .
H38 H 0.8349 0.9026 0.4025 0.032 Uiso 1 1 calc R U
C73 C 0.2690(6) 0.6774(4) 0.0055(4) 0.030(2) Uani 1 1 d . .
C74 C 0.6501(6) 0.8716(4) 0.8864(4) 0.033(2) Uani 1 1 d . .
H39 H 0.7065 0.8746 0.9086 0.039 Uiso 1 1 calc R U
C75 C 0.3774(6) 0.6821(4) -0.0948(4) 0.039(2) Uani 1 1 d . .
H11 H 0.4411 0.6912 -0.1200 0.047 Uiso 1 1 calc R U
C76 C 0.5516(6) 0.6521(4) 0.1721(4) 0.034(2) Uani 1 1 d . .
H40 H 0.5429 0.6370 0.1345 0.041 Uiso 1 1 calc R U
C77 C 0.3467(6) 0.7932(4) 0.6006(4) 0.030(2) Uani 1 1 d . .
H12 H 0.4168 0.7999 0.5985 0.035 Uiso 1 1 calc R U
C78 C 0.4754(6) 0.8812(4) 0.8807(4) 0.029(2) Uani 1 1 d . .
H41 H 0.4102 0.8920 0.8982 0.035 Uiso 1 1 calc R U
C79 C -0.1458(6) 0.7586(4) 0.6027(4) 0.029(2) Uani 1 1 d . .
H13 H -0.2153 0.7508 0.6031 0.035 Uiso 1 1 calc R U
C80 C 0.3954(6) 0.8532(4) 0.7895(4) 0.032(2) Uani 1 1 d . .
H49 H 0.3339 0.8616 0.8162 0.048 Uiso 1 1 calc R U
H50 H 0.3934 0.8075 0.7829 0.048 Uiso 1 1 calc R U
H51 H 0.4008 0.8866 0.7471 0.048 Uiso 1 1 calc R U
C81 C 0.2212(6) 0.8478(4) 0.1163(4) 0.033(2) Uani 1 1 d . .
C82 C 0.4778(6) 0.6581(4) 0.2203(4) 0.032(2) Uani 1 1 d . U
H42 H 0.4084 0.6493 0.2216 0.039 Uiso 1 1 calc R U
C83 C 0.6125(6) 0.9514(4) 0.6757(4) 0.031(2) Uani 1 1 d . .
H43 H 0.6086 0.9698 0.7126 0.037 Uiso 1 1 calc R U
C84 C 0.1605(5) 0.4519(4) 0.3953(4) 0.0215(8) Uani 1 1 d . .
H14 H 0.1572 0.4047 0.4157 0.026 Uiso 1 1 calc R U
C85 C 0.5554(7) 0.8883(4) 0.9129(4) 0.032(2) Uani 1 1 d . .
C86 C 0.2410(5) 0.7569(4) 0.0754(4) 0.026(2) Uani 1 1 d . .
C87 C 0.1677(5) 0.9666(4) 0.2531(4) 0.0307(8) Uani 1 1 d . .
H15 H 0.1539 0.9937 0.2835 0.037 Uiso 1 1 calc R U
C88 C 0.2459(6) 0.5217(4) 0.1838(4) 0.035(2) Uani 1 1 d . .
H16 H 0.2528 0.4738 0.1961 0.042 Uiso 1 1 calc R U
C89 C 0.2064(6) 0.6465(4) -0.0835(4) 0.037(2) Uani 1 1 d . .
H17 H 0.1529 0.6307 -0.1011 0.045 Uiso 1 1 calc R U
C90 C 0.7703(6) 0.8338(4) 0.8023(4) 0.040(2) Uani 1 1 d . .
H52 H 0.8187 0.8397 0.8314 0.060 Uiso 1 1 calc R U
H53 H 0.7879 0.8639 0.7587 0.060 Uiso 1 1 calc R U
H54 H 0.7719 0.7867 0.7993 0.060 Uiso 1 1 calc R U
C91 C 0.6240(5) 1.0206(4) 0.4652(4) 0.0252(7) Uani 1 1 d . .
H44 H 0.6161 1.0557 0.4872 0.030 Uiso 1 1 calc R U
C92 C 0.9259(6) 0.6825(4) 0.1791(4) 0.031(2) Uani 1 1 d . .
H45 H 0.9631 0.6685 0.1439 0.038 Uiso 1 1 calc R U
C93 C 0.0331(6) 0.7375(5) 0.7840(5) 0.036(2) Uani 1 1 d . .
C94 C 0.2985(7) 0.6601(4) -0.1219(4) 0.037(2) Uani 1 1 d . .
C95 C 0.0644(6) 0.7938(5) 0.7348(4) 0.033(2) Uani 1 1 d . .
C96 C 0.7696(6) 0.6370(5) 0.1048(4) 0.040(2) Uani 1 1 d . .
C97 C 0.2413(6) 0.8152(4) 0.0217(4) 0.033(2) Uani 1 1 d . .
H18 H 0.2469 0.8149 -0.0231 0.040 Uiso 1 1 calc R U
C127 C 0.2094(6) 0.5686(4) 0.6049(4) 0.032(2) Uani 1 1 d . .
H89 H 0.2081 0.5987 0.5599 0.038 Uiso 1 1 calc R U
C98 C 0.4526(6) 0.7130(4) -0.0047(4) 0.038(2) Uani 1 1 d . .
H55 H 0.4411 0.7590 0.0006 0.057 Uiso 1 1 calc R U
H56 H 0.5131 0.7123 -0.0353 0.057 Uiso 1 1 calc R U
H57 H 0.4616 0.6820 0.0377 0.057 Uiso 1 1 calc R U
B2 B 0.1187(6) 0.7675(4) 0.5284(5) 0.023(2) Uani 1 1 d . .
B3 B 0.6958(6) 0.7087(4) 0.2888(4) 0.0215(8) Uani 1 1 d . .
C99 C 0.2322(6) 0.8711(5) 0.0454(4) 0.043(2) Uani 1 1 d . .
H19 H 0.2329 0.9169 0.0203 0.051 Uiso 1 1 calc R U
C100 C 0.2641(6) 0.5650(5) 0.1212(5) 0.044(2) Uani 1 1 d . .
H20 H 0.2851 0.5510 0.0825 0.053 Uiso 1 1 calc R U
C101 C 0.1924(5) 0.9569(4) 0.1438(4) 0.0307(8) Uani 1 1 d . .
H21 H 0.1971 0.9777 0.0982 0.037 Uiso 1 1 calc R U
C102 C 0.1727(5) 0.9969(4) 0.1865(4) 0.0307(8) Uani 1 1 d . .
H22 H 0.1627 1.0443 0.1710 0.037 Uiso 1 1 calc R U
C103 C 0.0737(6) 0.8584(5) 0.7459(5) 0.044(3) Uani 1 1 d . .
C104 C 0.6288(5) 1.0375(4) 0.3978(4) 0.0252(7) Uani 1 1 d . .
H46 H 0.6226 1.0833 0.3738 0.030 Uiso 1 1 calc R U
C105 C 0.0113(6) 0.7461(5) 0.8471(5) 0.047(3) Uani 1 1 d . .
H23 H -0.0113 0.7080 0.8814 0.056 Uiso 1 1 calc R U
C106 C 0.0523(6) 0.8628(5) 0.8103(5) 0.045(3) Uani 1 1 d . .
H24 H 0.0593 0.9055 0.8194 0.054 Uiso 1 1 calc R U
C107 C 0.0210(6) 0.8078(6) 0.8620(5) 0.045(3) Uani 1 1 d . .
C108 C 0.0230(6) 0.6673(4) 0.7714(4) 0.043(2) Uani 1 1 d . .
H58 H -0.0395 0.6654 0.7524 0.064 Uiso 1 1 calc R U
H59 H 0.0218 0.6324 0.8128 0.064 Uiso 1 1 calc R U
H60 H 0.0803 0.6592 0.7411 0.064 Uiso 1 1 calc R U
C109 C 0.3138(7) 0.6503(5) -0.1905(4) 0.052(3) Uani 1 1 d . .
H100 H 0.3829 0.6623 -0.2099 0.078 Uiso 1 1 calc R U
H101 H 0.3016 0.6028 -0.1889 0.078 Uiso 1 1 calc R U
H102 H 0.2669 0.6794 -0.2171 0.078 Uiso 1 1 calc R U
C110 C 0.7577(7) 0.6806(6) 0.0439(5) 0.054(3) Uani 1 1 d . .
C111 C 0.5370(8) 0.9145(5) 0.9729(4) 0.056(3) Uani 1 1 d . .
H103 H 0.6009 0.9167 0.9903 0.085 Uiso 1 1 calc R U
H104 H 0.5072 0.9599 0.9618 0.085 Uiso 1 1 calc R U
H105 H 0.4910 0.8840 1.0060 0.085 Uiso 1 1 calc R U
C112 C 0.0884(6) 0.6413(5) 0.0187(4) 0.052(3) Uani 1 1 d . .
H67 H 0.0407 0.6295 -0.0080 0.077 Uiso 1 1 calc R U
H68 H 0.0647 0.6818 0.0327 0.077 Uiso 1 1 calc R U
H69 H 0.0940 0.6035 0.0572 0.077 Uiso 1 1 calc R U
C113 C 0.8069(7) 0.5703(5) 0.1094(5) 0.055(3) Uani 1 1 d . .
C114 C -0.0077(7) 0.8161(5) 0.9318(4) 0.061(3) Uani 1 1 d . .
H70 H -0.0561 0.7810 0.9558 0.091 Uiso 1 1 calc R U
H71 H -0.0379 0.8609 0.9297 0.091 Uiso 1 1 calc R U
H72 H 0.0527 0.8117 0.9544 0.091 Uiso 1 1 calc R U
C116 C 0.7851(8) 0.6561(7) -0.0122(5) 0.072(4) Uani 1 1 d . .
H47 H 0.7780 0.6851 -0.0540 0.087 Uiso 1 1 calc R U
C117 C 0.7193(8) 0.7525(6) 0.0373(4) 0.074(4) Uani 1 1 d . .
H73 H 0.6487 0.7515 0.0560 0.110 Uiso 1 1 calc R U
H74 H 0.7251 0.7769 -0.0090 0.110 Uiso 1 1 calc R U
H75 H 0.7592 0.7756 0.0607 0.110 Uiso 1 1 calc R U
C118 C 0.1052(8) 0.9205(5) 0.6936(5) 0.066(3) Uani 1 1 d . .
H76 H 0.1039 0.9595 0.7126 0.098 Uiso 1 1 calc R U
H77 H 0.0589 0.9287 0.6602 0.098 Uiso 1 1 calc R U
H78 H 0.1734 0.9142 0.6736 0.098 Uiso 1 1 calc R U
C121 C 0.5685(7) 0.8737(5) 0.1921(5) 0.060(3) Uani 1 1 d . .
H90 H 0.5809 0.8443 0.2358 0.073 Uiso 1 1 calc R U
C122 C 0.8331(8) 0.5504(7) 0.0507(8) 0.086(4) Uani 1 1 d . .
H48 H 0.8597 0.5062 0.0534 0.104 Uiso 1 1 calc R U
C123 C 0.8226(10) 0.5903(8) -0.0077(7) 0.080(4) Uani 1 1 d . .
C124 C 0.8185(8) 0.5216(5) 0.1754(6) 0.077(4) Uani 1 1 d . .
H79 H 0.8705 0.5383 0.1958 0.116 Uiso 1 1 calc R U
H80 H 0.8378 0.4767 0.1692 0.116 Uiso 1 1 calc R U
H81 H 0.7546 0.5183 0.2036 0.116 Uiso 1 1 calc R U
C125 C 0.8587(11) 0.5658(8) -0.0689(6) 0.148(7) Uani 1 1 d . .
H82 H 0.9277 0.5810 -0.0848 0.222 Uiso 1 1 calc R U
H83 H 0.8149 0.5845 -0.1028 0.222 Uiso 1 1 calc R U
H84 H 0.8564 0.5162 -0.0581 0.222 Uiso 1 1 calc R U
C126 C 0.9481(14) 0.9428(10) 0.1109(8) 0.192(10) Uani 1 1 d . .
H91 H 1.0219 0.9517 0.1041 0.231 Uiso 1 1 calc R U
H92 H 0.628(10) 0.819(7) 0.551(7) 0.19(6) Uiso 1 1 d . .

loop_
_atom_site_aniso_label
_atom_site_aniso_U_11
_atom_site_aniso_U_22
_atom_site_aniso_U_33
_atom_site_aniso_U_23
_atom_site_aniso_U_13
_atom_site_aniso_U_12
Cl7 0.0556(16) 0.0429(15) 0.0546(17) -0.0173(13) -0.0168(13) -0.0098(12)
Cl8 0.0450(15) 0.0385(15) 0.109(2) -0.0395(16) -0.0254(15) 0.0108(11)
Cl9 0.0327(15) 0.0645(18) 0.081(2) -0.0129(16) 0.0042(13) -0.0071(12)
Cl1 0.073(2) 0.088(2) 0.076(2) -0.0134(18) -0.0139(17) -0.0009(16)
Cl2 0.107(3) 0.052(2) 0.139(3) -0.022(2) -0.002(2) 0.0009(17)
Cl3 0.057(2) 0.187(4) 0.100(3) -0.041(3) 0.0090(19) 0.002(2)
O4 0.007(3) 0.013(3) 0.029(3) -0.001(2) -0.009(2) -0.001(2)
O5 0.011(3) 0.024(3) 0.019(3) -0.003(3) -0.005(2) -0.001(2)
O6 0.012(3) 0.014(3) 0.022(3) -0.001(3) -0.002(2) -0.002(2)
O8 0.008(3) 0.028(3) 0.030(4) 0.000(3) -0.006(2) -0.004(2)
O9 0.027(3) 0.016(3) 0.019(3) 0.000(3) -0.007(3) -0.005(2)
O10 0.007(3) 0.025(3) 0.031(3) -0.006(3) -0.011(2) -0.002(2)
O11 0.013(3) 0.024(3) 0.027(3) -0.002(3) -0.006(2) -0.002(2)
O12 0.010(3) 0.021(3) 0.028(3) -0.006(3) -0.007(2) -0.004(2)
O13 0.0299(17) 0.0139(14) 0.0305(19) -0.0011(15) -0.0066(15) -0.0068(13)
O14 0.026(3) 0.022(3) 0.027(4) 0.004(3) -0.016(3) 0.003(2)
O15 0.0302(17) 0.0154(16) 0.041(2) 0.0038(16) -0.0047(15) -0.0087(14)
O16 0.014(3) 0.036(4) 0.033(4) -0.005(3) -0.001(3) -0.007(2)
N1 0.012(4) 0.029(4) 0.027(4) -0.011(3) -0.011(3) -0.001(3)
N2 0.013(4) 0.024(4) 0.025(4) -0.003(4) -0.005(3) -0.003(3)
Cl4 0.302(8) 0.189(5) 0.132(5) 0.040(4) -0.082(5) -0.135(5)
N3 0.014(4) 0.035(4) 0.030(5) -0.009(4) -0.009(3) 0.001(3)
N4 0.015(4) 0.026(4) 0.024(4) 0.000(3) -0.014(3) -0.001(3)
N5 0.022(4) 0.014(4) 0.029(4) -0.005(4) -0.008(3) -0.004(3)
N6 0.023(4) 0.026(4) 0.010(4) 0.008(3) -0.004(3) 0.000(3)
N7 0.017(4) 0.017(4) 0.027(4) 0.001(3) -0.003(3) -0.002(3)
Cl5 0.129(4) 0.166(5) 0.330(9) -0.055(6) 0.027(5) -0.019(4)
C1 0.020 0.020 0.020 -0.0011(14) -0.0072(13) -0.0084(15)
Cl6 0.462(12) 0.117(4) 0.218(6) 0.038(4) -0.189(7) -0.046(6)
C2 0.020 0.020 0.020 -0.0011(14) -0.0072(13) -0.0084(15)
N9 0.028(4) 0.028(5) 0.031(5) 0.004(4) -0.008(3) -0.005(3)
C4 0.020(5) 0.012(5) 0.020(5) 0.001(4) -0.010(4) -0.002(3)
C5 0.0131(16) 0.0211(19) 0.026(2) 0.0038(15) -0.0073(14) -0.0060(13)
C6 0.018(5) 0.012(4) 0.037(6) -0.005(4) -0.015(4) 0.005(3)
C7 0.012(5) 0.020(5) 0.026(5) -0.006(4) -0.003(4) 0.001(3)
C8 0.0302(17) 0.0154(16) 0.041(2) 0.0038(16) -0.0047(15) -0.0087(14)
C9 0.020 0.020 0.020 -0.0011(14) -0.0072(13) -0.0084(15)
C10 0.0302(17) 0.0154(16) 0.041(2) 0.0038(16) -0.0047(15) -0.0087(14)
C11 0.0299(17) 0.0139(14) 0.0305(19) -0.0011(15) -0.0066(15) -0.0068(13)
C12 0.011(5) 0.014(4) 0.034(5) -0.001(4) -0.007(4) -0.003(3)
C13 0.027(5) 0.012(4) 0.027(5) 0.005(4) -0.018(4) 0.003(4)
C14 0.0171(18) 0.0150(18) 0.030(2) 0.0018(17) -0.0091(17) -0.0033(14)
C15 0.0299(17) 0.0139(14) 0.0305(19) -0.0011(15) -0.0066(15) -0.0068(13)
C16 0.013(4) 0.012(5) 0.029(6) 0.004(4) -0.009(4) -0.002(3)
C17 0.018(4) 0.010(5) 0.031(6) -0.002(4) -0.011(4) -0.001(3)
C18 0.020 0.020 0.020 -0.0011(14) -0.0072(13) -0.0084(15)
C19 0.024(5) 0.019(5) 0.026(5) 0.000(4) -0.014(4) -0.009(4)
C20 0.0299(17) 0.0139(14) 0.0305(19) -0.0011(15) -0.0066(15) -0.0068(13)
C21 0.020 0.020 0.020 -0.0011(14) -0.0072(13) -0.0084(15)
C22 0.033(4) 0.017(4) 0.026(4) -0.001(3) -0.005(3) -0.006(3)
C23 0.0131(16) 0.0211(19) 0.026(2) 0.0038(15) -0.0073(14) -0.0060(13)
C24 0.0131(16) 0.0211(19) 0.026(2) 0.0038(15) -0.0073(14) -0.0060(13)
C25 0.0171(18) 0.0150(18) 0.030(2) 0.0018(17) -0.0091(17) -0.0033(14)
C26 0.014(5) 0.020(5) 0.031(5) 0.009(4) -0.011(4) -0.004(4)
C27 0.0171(18) 0.0150(18) 0.030(2) 0.0018(17) -0.0091(17) -0.0033(14)
C28 0.026(5) 0.015(5) 0.025(5) -0.001(4) -0.001(4) -0.011(4)
C29 0.015(5) 0.022(5) 0.032(6) 0.007(5) -0.008(4) 0.006(4)
C30 0.009(4) 0.015(5) 0.033(6) 0.003(4) -0.003(4) -0.005(3)
C31 0.015(4) 0.009(5) 0.038(6) -0.006(4) -0.007(4) 0.002(3)
C32 0.051(6) 0.026(5) 0.020(5) -0.001(4) -0.011(5) -0.003(4)
C33 0.026(5) 0.018(5) 0.035(6) 0.011(4) -0.006(4) 0.000(4)
C34 0.023(5) 0.011(5) 0.042(6) 0.001(5) -0.017(4) 0.006(4)
C35 0.029(5) 0.020(5) 0.023(5) 0.002(4) -0.008(4) 0.002(4)
C36 0.025(5) 0.012(5) 0.029(6) -0.011(4) -0.007(4) 0.001(3)
C37 0.0299(17) 0.0139(14) 0.0305(19) -0.0011(15) -0.0066(15) -0.0068(13)
C38 0.024(5) 0.029(5) 0.034(6) -0.005(5) -0.014(4) 0.002(4)
C39 0.014(5) 0.012(4) 0.038(6) -0.009(4) -0.008(4) 0.002(3)
C40 0.0302(17) 0.0154(16) 0.041(2) 0.0038(16) -0.0047(15) -0.0087(14)
C41 0.037(6) 0.025(5) 0.012(5) 0.002(4) -0.007(4) -0.001(4)
C42 0.029(5) 0.006(4) 0.032(6) 0.000(4) -0.014(4) -0.002(3)
C43 0.027(5) 0.021(5) 0.034(6) -0.008(4) -0.002(4) -0.007(4)
C44 0.016(5) 0.022(5) 0.041(6) -0.009(5) -0.009(4) 0.000(4)
C45 0.0131(16) 0.0211(19) 0.026(2) 0.0038(15) -0.0073(14) -0.0060(13)
C46 0.003(4) 0.051(6) 0.038(6) -0.006(5) 0.001(4) 0.003(4)
C47 0.017(5) 0.024(5) 0.049(7) -0.017(5) -0.003(4) -0.002(4)
C48 0.027(5) 0.030(5) 0.037(6) 0.005(5) -0.018(5) 0.003(4)
C49 0.0171(18) 0.0150(18) 0.030(2) 0.0018(17) -0.0091(17) -0.0033(14)
C50 0.032(5) 0.011(5) 0.034(6) -0.008(5) -0.005(4) -0.001(4)
C51 0.0131(16) 0.0211(19) 0.026(2) 0.0038(15) -0.0073(14) -0.0060(13)
C52 0.016(5) 0.030(6) 0.032(6) -0.005(5) -0.007(4) 0.001(4)
C53 0.011(5) 0.022(5) 0.052(6) -0.013(4) -0.004(4) -0.009(4)
C54 0.019(5) 0.037(6) 0.029(5) -0.006(5) -0.001(4) -0.001(4)
C55 0.031(5) 0.026(5) 0.027(5) -0.008(5) -0.007(4) 0.002(4)
C56 0.0171(18) 0.0150(18) 0.030(2) 0.0018(17) -0.0091(17) -0.0033(14)
C57 0.012(4) 0.025(5) 0.033(5) 0.001(4) -0.004(4) -0.005(4)
C58 0.019(5) 0.035(5) 0.032(6) -0.010(5) -0.005(4) -0.004(4)
C59 0.013(5) 0.028(5) 0.031(5) -0.004(4) -0.010(4) 0.004(4)
C60 0.031(5) 0.004(5) 0.039(6) -0.005(4) -0.013(4) 0.005(3)
C61 0.025(5) 0.028(5) 0.034(6) -0.007(4) -0.018(5) 0.005(4)
C62 0.020 0.020 0.020 -0.0011(14) -0.0072(13) -0.0084(15)
C63 0.0131(16) 0.0211(19) 0.026(2) 0.0038(15) -0.0073(14) -0.0060(13)
C64 0.029(5) 0.035(6) 0.027(6) 0.005(5) -0.014(4) -0.002(4)
C65 0.035(6) 0.027(5) 0.043(6) -0.002(5) -0.017(5) -0.002(4)
C66 0.015(5) 0.018(5) 0.051(7) -0.011(5) -0.019(4) -0.004(3)
C67 0.013(5) 0.035(5) 0.031(5) 0.002(5) -0.009(4) -0.010(4)
C68 0.019(5) 0.010(5) 0.058(7) -0.013(5) -0.018(5) -0.003(3)
C69 0.048(6) 0.017(5) 0.040(7) -0.008(5) -0.003(5) -0.007(4)
C70 0.034(6) 0.032(5) 0.025(5) -0.015(4) -0.013(4) -0.009(4)
C71 0.022(5) 0.047(6) 0.024(5) -0.003(5) 0.004(4) -0.011(4)
C72 0.013(5) 0.031(5) 0.038(6) -0.008(4) -0.008(4) -0.006(4)
C73 0.026(5) 0.044(6) 0.021(5) -0.003(5) -0.016(4) 0.004(4)
C74 0.030(6) 0.033(5) 0.039(6) -0.008(5) -0.017(5) -0.005(4)
C75 0.038(6) 0.051(6) 0.023(6) 0.001(5) -0.008(4) 0.004(4)
C76 0.050(6) 0.033(6) 0.020(5) -0.001(4) -0.019(5) -0.006(4)
C77 0.016(5) 0.021(5) 0.054(6) -0.008(5) -0.017(5) 0.001(4)
C78 0.038(6) 0.025(5) 0.018(5) -0.001(4) 0.010(4) 0.005(4)
C79 0.009(4) 0.045(6) 0.034(6) -0.008(5) -0.005(4) 0.000(4)
C80 0.024(5) 0.029(5) 0.036(6) -0.001(4) -0.001(4) 0.009(4)
C81 0.022(5) 0.021(6) 0.044(7) 0.013(5) -0.006(4) -0.007(4)
C82 0.029(4) 0.037(4) 0.033(4) -0.003(3) -0.020(3) -0.001(3)
C83 0.041(6) 0.023(5) 0.033(6) -0.009(5) -0.016(4) -0.001(4)
C84 0.0171(18) 0.0150(18) 0.030(2) 0.0018(17) -0.0091(17) -0.0033(14)
C85 0.052(6) 0.024(5) 0.020(5) -0.001(4) -0.014(5) -0.007(4)
C86 0.023(5) 0.027(6) 0.020(5) 0.009(5) 0.000(4) -0.001(4)
C87 0.0302(17) 0.0154(16) 0.041(2) 0.0038(16) -0.0047(15) -0.0087(14)
C88 0.048(6) 0.028(5) 0.030(6) -0.009(5) -0.009(4) 0.004(4)
C89 0.027(6) 0.050(6) 0.036(6) -0.005(5) -0.014(5) -0.013(4)
C90 0.030(6) 0.053(6) 0.045(6) -0.022(5) -0.014(5) -0.001(4)
C91 0.0299(17) 0.0139(14) 0.0305(19) -0.0011(15) -0.0066(15) -0.0068(13)
C92 0.024(5) 0.038(6) 0.028(5) -0.003(5) 0.003(4) -0.001(4)
C93 0.024(5) 0.051(7) 0.036(6) -0.016(6) -0.009(4) 0.003(4)
C94 0.040(6) 0.039(6) 0.030(6) -0.004(5) -0.013(5) 0.003(4)
C95 0.016(5) 0.050(7) 0.038(6) -0.016(6) -0.011(4) -0.003(4)
C96 0.034(6) 0.052(7) 0.035(7) -0.008(6) 0.000(5) -0.028(5)
C97 0.042(6) 0.027(6) 0.028(6) -0.003(5) -0.005(4) -0.002(4)
C127 0.039(5) 0.026(5) 0.031(5) -0.007(4) -0.006(4) -0.007(4)
C98 0.036(5) 0.042(6) 0.031(6) 0.008(5) -0.012(4) -0.010(4)
B2 0.023(6) 0.010(5) 0.032(6) 0.006(5) -0.014(5) 0.006(4)
B3 0.020 0.020 0.019 0.008(4) -0.007(4) -0.002(4)
C99 0.045(6) 0.036(6) 0.035(7) 0.016(5) -0.004(5) -0.012(4)
C100 0.040(6) 0.046(7) 0.045(7) -0.006(6) -0.008(5) 0.002(5)
C101 0.0302(17) 0.0154(16) 0.041(2) 0.0038(16) -0.0047(15) -0.0087(14)
C102 0.0302(17) 0.0154(16) 0.041(2) 0.0038(16) -0.0047(15) -0.0087(14)
C103 0.027(5) 0.061(8) 0.058(7) -0.035(6) -0.012(5) -0.002(5)
C104 0.0299(17) 0.0139(14) 0.0305(19) -0.0011(15) -0.0066(15) -0.0068(13)
C105 0.037(6) 0.069(8) 0.036(7) -0.013(6) -0.008(5) 0.002(5)
C106 0.025(5) 0.063(8) 0.058(8) -0.036(7) -0.004(5) -0.001(5)
C107 0.029(6) 0.071(8) 0.048(7) -0.034(7) -0.012(5) 0.007(5)
C108 0.041(6) 0.046(6) 0.037(6) -0.003(5) -0.005(5) -0.007(4)
C109 0.059(7) 0.054(7) 0.046(7) -0.014(6) -0.015(5) -0.004(5)
C110 0.047(7) 0.074(9) 0.040(8) -0.009(7) -0.011(5) -0.020(6)
C111 0.086(8) 0.054(7) 0.032(6) -0.014(5) -0.009(5) -0.011(6)
C112 0.024(5) 0.077(8) 0.051(7) -0.006(6) -0.013(5) -0.013(5)
C113 0.063(7) 0.045(7) 0.063(8) -0.031(7) 0.014(6) -0.016(5)
C114 0.064(7) 0.091(8) 0.039(7) -0.039(6) -0.005(5) 0.001(6)
C116 0.068(8) 0.123(12) 0.024(7) -0.015(8) 0.016(5) -0.063(8)
C117 0.070(8) 0.106(10) 0.023(6) 0.030(7) -0.015(5) -0.028(7)
C118 0.072(8) 0.039(7) 0.083(9) -0.008(7) -0.005(6) -0.017(6)
C121 0.050(7) 0.064(7) 0.059(7) -0.006(6) 0.001(5) 0.030(5)
C122 0.070(8) 0.104(12) 0.104(12) -0.072(11) 0.027(8) -0.040(7)
C123 0.093(10) 0.106(13) 0.054(9) -0.052(10) 0.024(8) -0.059(9)
C124 0.085(9) 0.046(7) 0.098(10) -0.021(7) 0.001(7) 0.008(6)
C125 0.177(15) 0.197(16) 0.109(12) -0.135(12) 0.073(10) -0.113(12)
C126 0.180(18) 0.21(2) 0.141(17) 0.101(16) -0.115(14) -0.086(15)

loop_
_atom_type_symbol
_atom_type_description
_atom_type_scat_dispersion_real
_atom_type_scat_dispersion_imag
_atom_type_scat_source
C C 0.0033 0.0016 'International Tables Vol C Tables 4.2.6.8 and 6.1.1.4'
H H 0.0000 0.0000 'International Tables Vol C Tables 4.2.6.8 and 6.1.1.4'
B B 0.0013 0.0007 'International Tables Vol C Tables 4.2.6.8 and 6.1.1.4'
N N 0.0061 0.0033 'International Tables Vol C Tables 4.2.6.8 and 6.1.1.4'
O O 0.0106 0.0060 'International Tables Vol C Tables 4.2.6.8 and 6.1.1.4'
Cl Cl 0.1484 0.1585 'International Tables Vol C Tables 4.2.6.8 and 6.1.1.4'

loop_
_geom_angle_atom_site_label_1
_geom_angle_atom_site_label_2
_geom_angle_atom_site_label_3
_geom_angle
C19 O4 B3 114.5(5)
C2 O5 C17 117.5(5)
C1 O6 B3 115.5(5)
C42 O8 B2 113.8(6)
C16 O9 H98 109.5
C5 O10 C14 117.4(5)
C23 O11 B2 114.5(5)
C15 O12 C12 116.7(5)
C20 O13 H92 121(8)
C27 O14 H99 109.5
C8 O15 H97 109.5
C10 O16 C6 119.4(6)
C66 N1 C38 110.0(6)
C66 N1 B2 121.8(7)
C38 N1 B2 127.0(6)
C4 N2 C30 111.1(6)
C4 N2 H96 124.5
C30 N2 H96 124.5
C59 N3 C58 110.0(6)
C59 N3 B2 121.4(7)
C58 N3 B2 127.4(6)
C13 N4 C70 109.4(6)
C13 N4 B3 120.8(6)
C70 N4 B3 128.0(6)
C60 N5 C50 106.1(6)
C52 N6 C34 108.4(6)
C26 N7 C41 109.4(6)
C26 N7 B3 121.6(7)
C41 N7 B3 127.3(6)
C2 C1 O6 119.2(6)
C2 C1 C21 118.5(7)
O6 C1 C21 122.3(7)
C1 C2 O5 116.3(6)
C1 C2 C9 121.3(7)
O5 C2 C9 122.5(6)
C81 N9 C86 109.7(7)
C81 N9 H95 125.2
C86 N9 H95 125.2
N2 C4 C55 106.4(6)
N2 C4 C44 126.2(7)
C55 C4 C44 127.4(7)
C23 C5 C45 123.3(7)
C23 C5 O10 114.1(6)
C45 C5 O10 122.6(7)
C53 C6 C42 122.6(7)
C53 C6 O16 123.4(7)
C42 C6 O16 114.0(7)
C57 C7 C19 120.3(7)
C57 C7 C26 123.3(7)
C19 C7 C26 116.1(6)
O15 C8 C10 119.7(7)
O15 C8 C40 120.3(7)
C10 C8 C40 120.0(7)
C2 C9 C18 119.6(7)
C2 C9 H25 120.2
C18 C9 H25 120.2
C87 C10 O16 121.2(8)
C87 C10 C8 120.2(8)
O16 C10 C8 118.4(7)
C91 C11 C20 118.9(7)
C91 C11 C60 121.4(7)
C20 C11 C60 119.7(7)
C19 C12 C72 122.2(7)
C19 C12 O12 115.1(6)
C72 C12 O12 122.8(7)
N4 C13 C82 107.5(7)
N4 C13 C21 118.1(6)
C82 C13 C21 132.4(7)
C49 C14 C27 121.9(7)
C49 C14 O10 120.8(7)
C27 C14 O10 117.2(6)
C37 C15 O12 120.2(7)
C37 C15 C20 120.5(7)
O12 C15 C20 119.2(6)
O9 C16 C17 121.0(7)
O9 C16 C31 119.1(7)
C17 C16 C31 119.9(7)
C36 C17 C16 121.2(7)
C36 C17 O5 122.5(7)
C16 C17 O5 116.2(6)
C62 C18 C9 120.6(7)
C62 C18 H26 119.7
C9 C18 H26 119.7
O4 C19 C12 119.4(7)
O4 C19 C7 123.1(7)
C12 C19 C7 117.4(6)
O13 C20 C11 122.5(7)
O13 C20 C15 118.4(7)
C11 C20 C15 119.0(7)
C1 C21 C62 120.2(7)
C1 C21 C13 115.7(6)
C62 C21 C13 123.4(6)
C36 C22 C54 120.2(7)
C36 C22 H27 119.9
C54 C22 H27 119.9
O11 C23 C5 119.2(6)
O11 C23 C24 123.1(7)
C5 C23 C24 117.5(6)
C63 C24 C23 119.7(7)
C63 C24 C59 123.8(7)
C23 C24 C59 116.1(6)
C56 C25 C27 117.9(7)
C56 C25 C52 122.0(7)
C27 C25 C52 120.1(7)
N7 C26 C46 107.3(7)
N7 C26 C7 119.4(7)
C46 C26 C7 131.8(7)
O14 C27 C25 121.6(7)
O14 C27 C14 119.6(7)
C25 C27 C14 118.8(7)
C43 C28 C33 119.5(7)
C43 C28 C44 121.4(7)
C33 C28 C44 119.1(7)
C86 C29 C34 127.4(8)
C86 C29 C73 117.1(7)
C34 C29 C73 115.4(7)
N2 C30 C35 107.1(7)
N2 C30 C31 123.7(7)
C35 C30 C31 129.1(7)
C54 C31 C16 117.8(7)
C54 C31 C30 120.0(7)
C16 C31 C30 122.1(7)
C70 C32 C41 121.2(7)
C70 C32 C96 121.4(7)
C41 C32 C96 117.4(8)
C78 C33 C28 117.8(7)
C78 C33 C80 121.7(7)
C28 C33 C80 120.4(7)
N6 C34 C29 125.6(7)
N6 C34 C100 106.9(7)
C29 C34 C100 127.3(8)
C55 C35 C30 106.4(7)
C55 C35 H28 126.8
C30 C35 H28 126.8
C17 C36 C22 119.8(7)
C17 C36 H29 120.1
C22 C36 H29 120.1
C15 C37 C104 120.9(7)
C15 C37 H30 119.6
C104 C37 H30 119.6
N1 C38 C61 106.5(7)
N1 C38 C65 120.2(7)
C61 C38 C65 132.1(8)
C68 C39 C42 118.4(8)
C68 C39 C66 125.5(7)
C42 C39 C66 115.8(7)
C101 C40 C8 117.8(8)
C101 C40 C81 120.3(8)
C8 C40 C81 121.9(7)
C92 C41 N7 106.6(6)
C92 C41 C32 132.5(8)
N7 C41 C32 119.0(7)
O8 C42 C6 118.0(6)
O8 C42 C39 123.6(7)
C6 C42 C39 118.2(7)
C74 C43 C28 119.5(7)
C74 C43 C90 120.5(7)
C28 C43 C90 120.0(7)
C50 C44 C4 126.3(7)
C50 C44 C28 116.6(6)
C4 C44 C28 117.1(7)
C5 C45 C51 117.8(7)
C5 C45 H1 121.1
C51 C45 H1 121.1
C92 C46 C26 107.9(7)
C92 C46 H31 126.1
C26 C46 H31 126.1
C68 C47 C53 120.3(7)
C68 C47 H2 119.8
C53 C47 H2 119.8
C73 C48 C75 118.0(7)
C73 C48 C98 123.8(8)
C75 C48 C98 118.2(8)
C14 C49 C84 119.2(7)
C14 C49 H3 120.4
C84 C49 H3 120.4
C44 C50 N5 126.0(6)
C44 C50 C83 124.9(8)
N5 C50 C83 109.1(7)
C63 C51 C45 120.7(6)
C63 C51 H4 119.7
C45 C51 H4 119.7
N6 C52 C88 110.2(7)
N6 C52 C25 125.0(7)
C88 C52 C25 124.8(8)
C6 C53 C47 118.7(8)
C6 C53 H5 120.6
C47 C53 H5 120.6
C22 C54 C31 121.0(7)
C22 C54 H32 119.5
C31 C54 H32 119.5
C4 C55 C35 109.0(7)
C4 C55 H33 125.5
C35 C55 H33 125.5
C84 C56 C25 123.0(7)
C84 C56 H6 118.5
C25 C56 H6 118.5
C67 C57 C7 120.1(7)
C67 C57 H34 119.9
C7 C57 H34 119.9
N3 C58 C65 120.6(7)
N3 C58 C71 105.9(6)
C65 C58 C71 131.8(8)
N3 C59 C79 108.3(7)
N3 C59 C24 118.0(7)
C79 C59 C24 131.4(7)
N5 C60 C69 110.9(7)
N5 C60 C11 123.9(6)
C69 C60 C11 125.1(7)
C77 C61 C38 107.8(7)
C77 C61 H7 126.1
C38 C61 H7 126.1
C18 C62 C21 119.8(7)
C18 C62 H35 120.1
C21 C62 H35 120.1
C51 C63 C24 120.9(7)
C51 C63 H8 119.6
C24 C63 H8 119.6
C89 C64 C73 118.6(8)
C89 C64 C112 121.3(7)
C73 C64 C112 120.1(8)
C58 C65 C38 119.2(8)
C58 C65 C95 119.4(8)
C38 C65 C95 121.4(7)
N1 C66 C77 107.5(7)
N1 C66 C39 118.2(6)
C77 C66 C39 132.9(7)
C57 C67 C72 120.5(7)
C57 C67 H36 119.7
C72 C67 H36 119.7
C47 C68 C39 121.8(7)
C47 C68 H9 119.1
C39 C68 H9 119.1
C83 C69 C60 107.7(7)
C83 C69 H37 126.2
C60 C69 H37 126.2
N4 C70 C32 119.8(6)
N4 C70 C76 106.8(7)
C32 C70 C76 131.9(8)
C79 C71 C58 108.9(7)
C79 C71 H10 125.6
C58 C71 H10 125.6
C67 C72 C12 119.4(7)
C67 C72 H38 120.3
C12 C72 H38 120.3
C64 C73 C48 121.2(8)
C64 C73 C29 119.7(7)
C48 C73 C29 119.0(7)
C43 C74 C85 122.5(7)
C43 C74 H39 118.8
C85 C74 H39 118.8
C94 C75 C48 121.4(8)
C94 C75 H11 119.3
C48 C75 H11 119.3
C82 C76 C70 108.1(7)
C82 C76 H40 125.9
C70 C76 H40 125.9
C61 C77 C66 107.6(7)
C61 C77 H12 126.2
C66 C77 H12 126.2
C85 C78 C33 123.4(8)
C85 C78 H41 118.3
C33 C78 H41 118.3
C71 C79 C59 106.5(7)
C71 C79 H13 126.7
C59 C79 H13 126.7
C33 C80 H49 109.5
C33 C80 H50 109.5
H49 C80 H50 109.5
C33 C80 H51 109.5
H49 C80 H51 109.5
H50 C80 H51 109.5
N9 C81 C99 107.9(8)
N9 C81 C40 123.8(8)
C99 C81 C40 128.2(8)
C76 C82 C13 107.7(7)
C76 C82 H42 126.2
C13 C82 H42 126.2
C69 C83 C50 106.1(7)
C69 C83 H43 126.9
C50 C83 H43 126.9
C56 C84 C49 119.2(7)
C56 C84 H14 120.4
C49 C84 H14 120.4
C78 C85 C74 117.1(7)
C78 C85 C111 119.0(8)
C74 C85 C111 123.9(8)
C29 C86 N9 126.5(7)
C29 C86 C97 126.8(8)
N9 C86 C97 106.7(7)
C10 C87 C102 120.7(8)
C10 C87 H15 119.7
C102 C87 H15 119.7
C100 C88 C52 104.9(8)
C100 C88 H16 127.6
C52 C88 H16 127.6
C64 C89 C94 122.7(7)
C64 C89 H17 118.6
C94 C89 H17 118.6
C43 C90 H52 109.5
C43 C90 H53 109.5
H52 C90 H53 109.5
C43 C90 H54 109.5
H52 C90 H54 109.5
H53 C90 H54 109.5
C11 C91 C104 122.3(7)
C11 C91 H44 118.9
C104 C91 H44 118.9
C46 C92 C41 108.5(7)
C46 C92 H45 125.8
C41 C92 H45 125.8
C95 C93 C105 117.5(8)
C95 C93 C108 122.5(8)
C105 C93 C108 120.0(9)
C89 C94 C75 118.0(8)
C89 C94 C109 121.1(7)
C75 C94 C109 121.0(8)
C93 C95 C103 122.8(8)
C93 C95 C65 118.1(7)
C103 C95 C65 119.0(9)
C110 C96 C113 120.4(9)
C110 C96 C32 118.8(9)
C113 C96 C32 120.7(8)
C99 C97 C86 108.4(8)
C99 C97 H18 125.8
C86 C97 H18 125.8
Cl8 C127 Cl7 110.6(4)
Cl8 C127 Cl9 109.6(4)
Cl7 C127 Cl9 111.0(4)
Cl8 C127 H89 108.5
Cl7 C127 H89 108.5
Cl9 C127 H89 108.5
C48 C98 H55 109.5
C48 C98 H56 109.5
H55 C98 H56 109.5
C48 C98 H57 109.5
H55 C98 H57 109.5
H56 C98 H57 109.5
O8 B2 O11 109.1(7)
O8 B2 N3 115.9(6)
O11 B2 N3 106.0(6)
O8 B2 N1 107.7(6)
O11 B2 N1 113.2(6)
N3 B2 N1 105.1(7)
O4 B3 O6 108.2(6)
O4 B3 N4 115.9(6)
O6 B3 N4 105.3(6)
O4 B3 N7 107.5(6)
O6 B3 N7 115.7(6)
N4 B3 N7 104.6(6)
C97 C99 C81 107.2(8)
C97 C99 H19 126.4
C81 C99 H19 126.4
C88 C100 C34 109.6(8)
C88 C100 H20 125.2
C34 C100 H20 125.2
C102 C101 C40 122.7(8)
C102 C101 H21 118.6
C40 C101 H21 118.6
C101 C102 C87 118.6(7)
C101 C102 H22 120.7
C87 C102 H22 120.7
C106 C103 C95 116.4(9)
C106 C103 C118 119.4(9)
C95 C103 C118 124.1(9)
C91 C104 C37 118.4(7)
C91 C104 H46 120.8
C37 C104 H46 120.8
C107 C105 C93 123.0(9)
C107 C105 H23 118.5
C93 C105 H23 118.5
C107 C106 C103 123.3(9)
C107 C106 H24 118.3
C103 C106 H24 118.3
C105 C107 C106 116.9(9)
C105 C107 C114 121.6(10)
C106 C107 C114 121.4(9)
C93 C108 H58 109.5
C93 C108 H59 109.5
H58 C108 H59 109.5
C93 C108 H60 109.5
H58 C108 H60 109.5
H59 C108 H60 109.5
C94 C109 H100 109.5
C94 C109 H101 109.5
H100 C109 H101 109.5
C94 C109 H102 109.5
H100 C109 H102 109.5
H101 C109 H102 109.5
C96 C110 C116 117.7(11)
C96 C110 C117 121.7(9)
C116 C110 C117 120.6(10)
C85 C111 H103 109.5
C85 C111 H104 109.5
H103 C111 H104 109.5
C85 C111 H105 109.5
H103 C111 H105 109.5
H104 C111 H105 109.5
C64 C112 H67 109.5
C64 C112 H68 109.5
H67 C112 H68 109.5
C64 C112 H69 109.5
H67 C112 H69 109.5
H68 C112 H69 109.5
C122 C113 C96 117.9(11)
C122 C113 C124 121.0(11)
C96 C113 C124 121.1(9)
C107 C114 H70 109.5
C107 C114 H71 109.5
H70 C114 H71 109.5
C107 C114 H72 109.5
H70 C114 H72 109.5
H71 C114 H72 109.5
C123 C116 C110 121.9(11)
C123 C116 H47 119.1
C110 C116 H47 119.1
C110 C117 H73 109.5
C110 C117 H74 109.5
H73 C117 H74 109.5
C110 C117 H75 109.5
H73 C117 H75 109.5
H74 C117 H75 109.5
C103 C118 H76 109.5
C103 C118 H77 109.5
H76 C118 H77 109.5
C103 C118 H78 109.5
H76 C118 H78 109.5
H77 C118 H78 109.5
Cl3 C121 Cl1 110.1(6)
Cl3 C121 Cl2 111.3(6)
Cl1 C121 Cl2 109.9(5)
Cl3 C121 H90 108.5
Cl1 C121 H90 108.5
Cl2 C121 H90 108.5
C123 C122 C113 123.4(13)
C123 C122 H48 118.3
C113 C122 H48 118.3
C122 C123 C116 118.7(12)
C122 C123 C125 119.7(15)
C116 C123 C125 121.5(14)
C113 C124 H79 109.5
C113 C124 H80 109.5
H79 C124 H80 109.5
C113 C124 H81 109.5
H79 C124 H81 109.5
H80 C124 H81 109.5
C123 C125 H82 109.5
C123 C125 H83 109.5
H82 C125 H83 109.5
C123 C125 H84 109.5
H82 C125 H84 109.5
H83 C125 H84 109.5
Cl6 C126 Cl5 117.1(10)
Cl6 C126 Cl4 113.3(15)
Cl5 C126 Cl4 106.7(10)
Cl6 C126 H91 106.3
Cl5 C126 H91 106.3
Cl4 C126 H91 106.3

loop_
_geom_bond_atom_site_label_1
_geom_bond_atom_site_label_2
_geom_bond_distance
Cl7 C127 1.751(7)
Cl8 C127 1.746(8)
Cl9 C127 1.768(8)
Cl1 C121 1.744(10)
Cl2 C121 1.746(10)
Cl3 C121 1.734(9)
O4 C19 1.374(8)
O4 B3 1.473(10)
O5 C2 1.391(8)
O5 C17 1.401(9)
O6 C1 1.370(8)
O6 B3 1.482(10)
O8 C42 1.372(9)
O8 B2 1.454(10)
O9 C16 1.364(8)
O9 H98 0.8400
O10 C5 1.411(8)
O10 C14 1.410(8)
O11 C23 1.357(8)
O11 B2 1.495(10)
O12 C15 1.384(8)
O12 C12 1.408(8)
O13 C20 1.352(8)
O13 H92 1.06(14)
O14 C27 1.377(8)
O14 H99 0.8400
O15 C8 1.374(8)
O15 H97 0.8400
O16 C10 1.382(9)
O16 C6 1.400(8)
N1 C66 1.334(9)
N1 C38 1.383(9)
N1 B2 1.531(10)
N2 C4 1.360(8)
N2 C30 1.362(8)
N2 H96 0.8800
Cl4 C126 1.707(19)
N3 C59 1.348(8)
N3 C58 1.381(9)
N3 B2 1.522(11)
N4 C13 1.357(9)
N4 C70 1.383(9)
N4 B3 1.539(10)
N5 C60 1.327(8)
N5 C50 1.416(9)
N6 C52 1.363(9)
N6 C34 1.392(9)
N7 C26 1.333(8)
N7 C41 1.405(9)
N7 B3 1.546(10)
Cl5 C126 1.70(2)
C1 C2 1.366(10)
C1 C21 1.411(9)
Cl6 C126 1.609(18)
C2 C9 1.393(9)
N9 C81 1.337(9)
N9 C86 1.402(10)
N9 H95 0.8800
C4 C55 1.393(10)
C4 C44 1.438(10)
C5 C23 1.379(10)
C5 C45 1.385(9)
C6 C53 1.382(10)
C6 C42 1.395(10)
C7 C57 1.400(9)
C7 C19 1.418(10)
C7 C26 1.443(10)
C8 C10 1.389(11)
C8 C40 1.408(11)
C9 C18 1.404(9)
C9 H25 0.9500
C10 C87 1.359(10)
C11 C91 1.377(9)
C11 C20 1.409(10)
C11 C60 1.474(10)
C12 C19 1.383(10)
C12 C72 1.390(9)
C13 C82 1.422(10)
C13 C21 1.459(10)
C14 C49 1.356(9)
C14 C27 1.405(10)
C15 C37 1.362(9)
C15 C20 1.409(10)
C16 C17 1.397(10)
C16 C31 1.409(10)
C17 C36 1.374(9)
C18 C62 1.343(9)
C18 H26 0.9500
C21 C62 1.421(10)
C22 C36 1.375(10)
C22 C54 1.397(10)
C22 H27 0.9500
C23 C24 1.420(10)
C24 C63 1.407(9)
C24 C59 1.453(10)
C25 C56 1.380(9)
C25 C27 1.398(10)
C25 C52 1.484(11)
C26 C46 1.434(10)
C28 C43 1.396(10)
C28 C33 1.420(10)
C28 C44 1.507(10)
C29 C86 1.380(10)
C29 C34 1.394(10)
C29 C73 1.503(11)
C30 C35 1.410(10)
C30 C31 1.458(10)
C31 C54 1.405(10)
C32 C70 1.394(11)
C32 C41 1.405(10)
C32 C96 1.497(11)
C33 C78 1.388(10)
C33 C80 1.501(10)
C34 C100 1.409(11)
C35 C55 1.393(10)
C35 H28 0.9500
C36 H29 0.9500
C37 C104 1.402(10)
C37 H30 0.9500
C38 C61 1.410(10)
C38 C65 1.412(11)
C39 C68 1.408(10)
C39 C42 1.419(10)
C39 C66 1.450(11)
C40 C101 1.369(10)
C40 C81 1.456(11)
C41 C92 1.397(10)
C43 C74 1.373(10)
C43 C90 1.524(11)
C44 C50 1.385(10)
C45 C51 1.419(10)
C45 H1 0.9500
C46 C92 1.353(10)
C46 H31 0.9500
C47 C68 1.367(10)
C47 C53 1.392(10)
C47 H2 0.9500
C48 C73 1.405(11)
C48 C75 1.415(11)
C48 C98 1.497(10)
C49 C84 1.394(10)
C49 H3 0.9500
C50 C83 1.445(10)
C51 C63 1.352(9)
C51 H4 0.9500
C52 C88 1.421(10)
C53 H5 0.9500
C54 H32 0.9500
C55 H33 0.9500
C56 C84 1.363(10)
C56 H6 0.9500
C57 C67 1.373(10)
C57 H34 0.9500
C58 C65 1.391(10)
C58 C71 1.417(10)
C59 C79 1.418(10)
C60 C69 1.446(10)
C61 C77 1.364(10)
C61 H7 0.9500
C62 H35 0.9500
C63 H8 0.9500
C64 C89 1.382(11)
C64 C73 1.402(10)
C64 C112 1.503(11)
C65 C95 1.522(11)
C66 C77 1.423(10)
C67 C72 1.382(10)
C67 H36 0.9500
C68 H9 0.9500
C69 C83 1.352(10)
C69 H37 0.9500
C70 C76 1.416(10)
C71 C79 1.374(10)
C71 H10 0.9500
C72 H38 0.9500
C74 C85 1.394(11)
C74 H39 0.9500
C75 C94 1.402(11)
C75 H11 0.9500
C76 C82 1.364(11)
C76 H40 0.9500
C77 H12 0.9500
C78 C85 1.372(10)
C78 H41 0.9500
C79 H13 0.9500
C80 H49 0.9800
C80 H50 0.9800
C80 H51 0.9800
C81 C99 1.456(11)
C82 H42 0.9500
C83 H43 0.9500
C84 H14 0.9500
C85 C111 1.500(11)
C86 C97 1.425(10)
C87 C102 1.391(10)
C87 H15 0.9500
C88 C100 1.398(11)
C88 H16 0.9500
C89 C94 1.391(11)
C89 H17 0.9500
C90 H52 0.9800
C90 H53 0.9800
C90 H54 0.9800
C91 C104 1.384(10)
C91 H44 0.9500
C92 H45 0.9500
C93 C95 1.380(11)
C93 C105 1.397(11)
C93 C108 1.538(11)
C94 C109 1.515(11)
C95 C103 1.411(12)
C96 C110 1.398(12)
C96 C113 1.418(12)
C97 C99 1.358(11)
C97 H18 0.9500
C127 H89 1.0000
C98 H55 0.9800
C98 H56 0.9800
C98 H57 0.9800
C99 H19 0.9500
C100 H20 0.9500
C101 C102 1.369(10)
C101 H21 0.9500
C102 H22 0.9500
C103 C106 1.394(12)
C103 C118 1.493(12)
C104 H46 0.9500
C105 C107 1.390(12)
C105 H23 0.9500
C106 C107 1.392(12)
C106 H24 0.9500
C107 C114 1.541(12)
C108 H58 0.9800
C108 H59 0.9800
C108 H60 0.9800
C109 H100 0.9800
C109 H101 0.9800
C109 H102 0.9800
C110 C116 1.415(14)
C110 C117 1.516(14)
C111 H103 0.9800
C111 H104 0.9800
C111 H105 0.9800
C112 H67 0.9800
C112 H68 0.9800
C112 H69 0.9800
C113 C122 1.412(14)
C113 C124 1.524(14)
C114 H70 0.9800
C114 H71 0.9800
C114 H72 0.9800
C116 C123 1.404(16)
C116 H47 0.9500
C117 H73 0.9800
C117 H74 0.9800
C117 H75 0.9800
C118 H76 0.9800
C118 H77 0.9800
C118 H78 0.9800
C121 H90 1.0000
C122 C123 1.323(16)
C122 H48 0.9500
C123 C125 1.532(15)
C124 H79 0.9800
C124 H80 0.9800
C124 H81 0.9800
C125 H82 0.9800
C125 H83 0.9800
C125 H84 0.9800
C126 H91 1.0000

loop_
_geom_torsion_atom_site_label_1
_geom_torsion_atom_site_label_2
_geom_torsion_atom_site_label_3
_geom_torsion_atom_site_label_4
_geom_torsion
B3 O6 C1 C2 -154.1(7)
B3 O6 C1 C21 28.5(9)
O6 C1 C2 O5 0.8(9)
C21 C1 C2 O5 178.4(6)
O6 C1 C2 C9 -179.9(6)
C21 C1 C2 C9 -2.4(10)
C17 O5 C2 C1 -170.9(6)
C17 O5 C2 C9 9.8(9)
C30 N2 C4 C55 0.5(7)
C30 N2 C4 C44 -178.1(6)
C14 O10 C5 C23 176.6(6)
C14 O10 C5 C45 -3.8(9)
C10 O16 C6 C53 -5.2(10)
C10 O16 C6 C42 175.5(6)
C1 C2 C9 C18 0.0(10)
O5 C2 C9 C18 179.2(6)
C6 O16 C10 C87 -103.2(8)
C6 O16 C10 C8 81.8(8)
O15 C8 C10 C87 179.7(6)
C40 C8 C10 C87 0.6(11)
O15 C8 C10 O16 -5.2(10)
C40 C8 C10 O16 175.7(6)
C15 O12 C12 C19 -177.0(6)
C15 O12 C12 C72 3.4(10)
C70 N4 C13 C82 -6.6(8)
B3 N4 C13 C82 -172.4(6)
C70 N4 C13 C21 159.3(6)
B3 N4 C13 C21 -6.6(10)
C5 O10 C14 C49 -95.3(7)
C5 O10 C14 C27 89.2(7)
C12 O12 C15 C37 98.1(8)
C12 O12 C15 C20 -83.6(8)
O9 C16 C17 C36 -178.7(6)
C31 C16 C17 C36 3.6(10)
O9 C16 C17 O5 4.6(9)
C31 C16 C17 O5 -173.1(6)
C2 O5 C17 C36 84.6(8)
C2 O5 C17 C16 -98.8(7)
C2 C9 C18 C62 1.4(10)
B3 O4 C19 C12 -152.1(7)
B3 O4 C19 C7 32.4(9)
C72 C12 C19 O4 -176.1(6)
O12 C12 C19 O4 4.4(10)
C72 C12 C19 C7 -0.4(11)
O12 C12 C19 C7 -179.9(6)
C57 C7 C19 O4 175.5(6)
C26 C7 C19 O4 1.2(10)
C57 C7 C19 C12 0.0(11)
C26 C7 C19 C12 -174.4(7)
C91 C11 C20 O13 177.9(6)
C60 C11 C20 O13 -2.2(11)
C91 C11 C20 C15 0.3(10)
C60 C11 C20 C15 -179.8(7)
C37 C15 C20 O13 -179.1(6)
O12 C15 C20 O13 2.6(10)
C37 C15 C20 C11 -1.4(11)
O12 C15 C20 C11 -179.7(6)
C2 C1 C21 C62 3.4(10)
O6 C1 C21 C62 -179.1(6)
C2 C1 C21 C13 -166.9(6)
O6 C1 C21 C13 10.5(9)
N4 C13 C21 C1 -21.3(9)
C82 C13 C21 C1 140.3(8)
N4 C13 C21 C62 168.8(6)
C82 C13 C21 C62 -29.6(12)
B2 O11 C23 C5 154.8(7)
B2 O11 C23 C24 -29.2(9)
C45 C5 C23 O11 178.7(6)
O10 C5 C23 O11 -1.7(9)
C45 C5 C23 C24 2.5(11)
O10 C5 C23 C24 -177.8(6)
O11 C23 C24 C63 -179.8(6)
C5 C23 C24 C63 -3.8(10)
O11 C23 C24 C59 -6.1(10)
C5 C23 C24 C59 169.9(7)
C41 N7 C26 C46 -6.3(8)
B3 N7 C26 C46 -172.4(6)
C41 N7 C26 C7 161.4(6)
B3 N7 C26 C7 -4.7(10)
C57 C7 C26 N7 170.6(7)
C19 C7 C26 N7 -15.3(10)
C57 C7 C26 C46 -25.4(13)
C19 C7 C26 C46 148.8(8)
C56 C25 C27 O14 -179.6(6)
C52 C25 C27 O14 2.9(10)
C56 C25 C27 C14 1.7(9)
C52 C25 C27 C14 -175.8(6)
C49 C14 C27 O14 -179.2(6)
O10 C14 C27 O14 -3.8(9)
C49 C14 C27 C25 -0.5(10)
O10 C14 C27 C25 174.9(6)
C4 N2 C30 C35 -1.2(7)
C4 N2 C30 C31 -179.3(6)
O9 C16 C31 C54 178.7(6)
C17 C16 C31 C54 -3.5(10)
O9 C16 C31 C30 -3.2(10)
C17 C16 C31 C30 174.5(6)
N2 C30 C31 C54 -170.7(6)
C35 C30 C31 C54 11.6(11)
N2 C30 C31 C16 11.3(10)
C35 C30 C31 C16 -166.4(7)
C43 C28 C33 C78 5.1(10)
C44 C28 C33 C78 -175.3(7)
C43 C28 C33 C80 -179.0(7)
C44 C28 C33 C80 0.6(10)
C52 N6 C34 C29 175.8(6)
C52 N6 C34 C100 0.1(8)
C86 C29 C34 N6 9.9(12)
C73 C29 C34 N6 -169.6(7)
C86 C29 C34 C100 -175.2(7)
C73 C29 C34 C100 5.3(11)
N2 C30 C35 C55 1.3(8)
C31 C30 C35 C55 179.4(7)
C16 C17 C36 C22 -0.4(10)
O5 C17 C36 C22 176.0(6)
C54 C22 C36 C17 -2.6(11)
O12 C15 C37 C104 179.3(6)
C20 C15 C37 C104 1.1(11)
C66 N1 C38 C61 -8.0(8)
B2 N1 C38 C61 -175.3(6)
C66 N1 C38 C65 161.5(7)
B2 N1 C38 C65 -5.8(11)
O15 C8 C40 C101 -178.3(6)
C10 C8 C40 C101 0.7(11)
O15 C8 C40 C81 3.1(11)
C10 C8 C40 C81 -177.8(7)
C26 N7 C41 C92 6.1(8)
B3 N7 C41 C92 171.3(7)
C26 N7 C41 C32 -159.8(7)
B3 N7 C41 C32 5.3(11)
C70 C32 C41 C92 -163.6(8)
C96 C32 C41 C92 17.7(13)
C70 C32 C41 N7 -2.0(11)
C96 C32 C41 N7 179.4(7)
B2 O8 C42 C6 154.1(6)
B2 O8 C42 C39 -31.2(9)
C53 C6 C42 O8 178.2(6)
O16 C6 C42 O8 -2.4(9)
C53 C6 C42 C39 3.2(10)
O16 C6 C42 C39 -177.4(6)
C68 C39 C42 O8 -177.2(6)
C66 C39 C42 O8 -2.9(10)
C68 C39 C42 C6 -2.5(10)
C66 C39 C42 C6 171.8(6)
C33 C28 C43 C74 -3.6(11)
C44 C28 C43 C74 176.8(7)
C33 C28 C43 C90 176.6(7)
C44 C28 C43 C90 -3.0(11)
N2 C4 C44 C50 -12.8(11)
C55 C4 C44 C50 168.8(7)
N2 C4 C44 C28 167.8(6)
C55 C4 C44 C28 -10.5(10)
C43 C28 C44 C50 -91.3(9)
C33 C28 C44 C50 89.1(8)
C43 C28 C44 C4 88.1(8)
C33 C28 C44 C4 -91.5(8)
C23 C5 C45 C51 -1.2(11)
O10 C5 C45 C51 179.2(6)
N7 C26 C46 C92 4.0(9)
C7 C26 C46 C92 -161.4(8)
C27 C14 C49 C84 -1.3(10)
O10 C14 C49 C84 -176.5(6)
C4 C44 C50 N5 4.3(12)
C28 C44 C50 N5 -176.4(7)
C4 C44 C50 C83 -177.9(7)
C28 C44 C50 C83 1.4(11)
C60 N5 C50 C44 176.8(7)
C60 N5 C50 C83 -1.3(8)
C5 C45 C51 C63 1.1(10)
C34 N6 C52 C88 0.6(8)
C34 N6 C52 C25 -179.9(6)
C56 C25 C52 N6 176.2(6)
C27 C25 C52 N6 -6.4(10)
C56 C25 C52 C88 -4.4(11)
C27 C25 C52 C88 173.0(7)
C42 C6 C53 C47 -1.7(10)
O16 C6 C53 C47 179.0(6)
C68 C47 C53 C6 -0.6(10)
C36 C22 C54 C31 2.5(11)
C16 C31 C54 C22 0.6(10)
C30 C31 C54 C22 -177.5(6)
N2 C4 C55 C35 0.4(8)
C44 C4 C55 C35 179.0(7)
C30 C35 C55 C4 -1.1(8)
C27 C25 C56 C84 -1.3(10)
C52 C25 C56 C84 176.2(6)
C19 C7 C57 C67 -0.1(11)
C26 C7 C57 C67 173.8(7)
C59 N3 C58 C65 160.8(7)
B2 N3 C58 C65 -6.7(12)
C59 N3 C58 C71 -6.3(8)
B2 N3 C58 C71 -173.8(7)
C58 N3 C59 C79 6.8(8)
B2 N3 C59 C79 175.2(7)
C58 N3 C59 C24 -157.7(7)
B2 N3 C59 C24 10.7(10)
C63 C24 C59 N3 -170.9(7)
C23 C24 C59 N3 15.7(10)
C63 C24 C59 C79 28.9(13)
C23 C24 C59 C79 -144.6(8)
C50 N5 C60 C69 2.0(8)
C50 N5 C60 C11 -178.6(7)
C91 C11 C60 N5 172.0(6)
C20 C11 C60 N5 -8.0(11)
C91 C11 C60 C69 -8.6(11)
C20 C11 C60 C69 171.4(7)
N1 C38 C61 C77 4.9(8)
C65 C38 C61 C77 -162.8(8)
C9 C18 C62 C21 -0.4(10)
C1 C21 C62 C18 -2.1(10)
C13 C21 C62 C18 167.5(7)
C45 C51 C63 C24 -2.5(11)
C23 C24 C63 C51 3.9(11)
C59 C24 C63 C51 -169.3(7)
N3 C58 C65 C38 3.0(11)
C71 C58 C65 C38 166.3(8)
N3 C58 C65 C95 -175.5(7)
C71 C58 C65 C95 -12.3(13)
N1 C38 C65 C58 2.8(11)
C61 C38 C65 C58 169.1(8)
N1 C38 C65 C95 -178.6(7)
C61 C38 C65 C95 -12.3(13)
C38 N1 C66 C77 7.8(8)
B2 N1 C66 C77 175.8(6)
C38 N1 C66 C39 -160.4(6)
B2 N1 C66 C39 7.7(10)
C68 C39 C66 N1 -171.5(6)
C42 C39 C66 N1 14.7(10)
C68 C39 C66 C77 24.0(13)
C42 C39 C66 C77 -149.8(8)
C7 C57 C67 C72 0.6(11)
C53 C47 C68 C39 1.2(11)
C42 C39 C68 C47 0.4(10)
C66 C39 C68 C47 -173.3(7)
N5 C60 C69 C83 -2.0(9)
C11 C60 C69 C83 178.6(7)
C13 N4 C70 C32 -162.5(7)
B3 N4 C70 C32 2.0(11)
C13 N4 C70 C76 5.5(8)
B3 N4 C70 C76 170.1(7)
C41 C32 C70 N4 -1.4(11)
C96 C32 C70 N4 177.2(7)
C41 C32 C70 C76 -166.0(8)
C96 C32 C70 C76 12.6(14)
N3 C58 C71 C79 3.3(9)
C65 C58 C71 C79 -161.7(8)
C57 C67 C72 C12 -1.0(11)
C19 C12 C72 C67 0.9(11)
O12 C12 C72 C67 -179.6(6)
C89 C64 C73 C48 0.0(12)
C112 C64 C73 C48 -179.6(8)
C89 C64 C73 C29 177.1(7)
C112 C64 C73 C29 -2.4(11)
C75 C48 C73 C64 0.6(12)
C98 C48 C73 C64 -178.0(7)
C75 C48 C73 C29 -176.6(7)
C98 C48 C73 C29 4.8(12)
C86 C29 C73 C64 -102.5(9)
C34 C29 C73 C64 77.0(9)
C86 C29 C73 C48 74.7(9)
C34 C29 C73 C48 -105.7(8)
C28 C43 C74 C85 -0.1(12)
C90 C43 C74 C85 179.7(7)
C73 C48 C75 C94 -0.2(12)
C98 C48 C75 C94 178.5(7)
N4 C70 C76 C82 -2.2(9)
C32 C70 C76 C82 163.8(9)
C38 C61 C77 C66 -0.4(8)
N1 C66 C77 C61 -4.5(8)
C39 C66 C77 C61 161.2(8)
C28 C33 C78 C85 -3.1(11)
C80 C33 C78 C85 -179.0(7)
C58 C71 C79 C59 0.6(9)
N3 C59 C79 C71 -4.5(9)
C24 C59 C79 C71 157.2(8)
C86 N9 C81 C99 -1.1(8)
C86 N9 C81 C40 178.8(7)
C101 C40 C81 N9 -175.4(7)
C8 C40 C81 N9 3.2(11)
C101 C40 C81 C99 4.5(12)
C8 C40 C81 C99 -176.9(8)
C70 C76 C82 C13 -1.7(9)
N4 C13 C82 C76 5.1(8)
C21 C13 C82 C76 -157.9(8)
C60 C69 C83 C50 1.1(9)
C44 C50 C83 C69 -178.1(7)
N5 C50 C83 C69 0.0(8)
C25 C56 C84 C49 -0.4(10)
C14 C49 C84 C56 1.7(10)
C33 C78 C85 C74 -0.5(11)
C33 C78 C85 C111 178.2(7)
C43 C74 C85 C78 2.1(12)
C43 C74 C85 C111 -176.5(7)
C34 C29 C86 N9 3.1(12)
C73 C29 C86 N9 -177.5(7)
C34 C29 C86 C97 -176.8(7)
C73 C29 C86 C97 2.6(11)
C81 N9 C86 C29 179.7(7)
C81 N9 C86 C97 -0.5(8)
O16 C10 C87 C102 -176.1(7)
C8 C10 C87 C102 -1.1(11)
N6 C52 C88 C100 -1.0(8)
C25 C52 C88 C100 179.5(7)
C73 C64 C89 C94 -0.9(12)
C112 C64 C89 C94 178.7(8)
C20 C11 C91 C104 1.2(11)
C60 C11 C91 C104 -178.7(7)
C26 C46 C92 C41 -0.2(9)
N7 C41 C92 C46 -3.5(9)
C32 C41 C92 C46 159.8(8)
C64 C89 C94 C75 1.3(13)
C64 C89 C94 C109 -179.8(8)
C48 C75 C94 C89 -0.7(12)
C48 C75 C94 C109 -179.6(8)
C105 C93 C95 C103 -0.8(11)
C108 C93 C95 C103 179.9(7)
C105 C93 C95 C65 -177.4(7)
C108 C93 C95 C65 3.3(11)
C58 C65 C95 C93 78.0(10)
C38 C65 C95 C93 -100.6(9)
C58 C65 C95 C103 -98.7(9)
C38 C65 C95 C103 82.7(10)
C70 C32 C96 C110 72.2(10)
C41 C32 C96 C110 -109.2(9)
C70 C32 C96 C113 -108.4(9)
C41 C32 C96 C113 70.2(10)
C29 C86 C97 C99 -178.2(7)
N9 C86 C97 C99 2.0(8)
C42 O8 B2 O11 -74.8(7)
C42 O8 B2 N3 165.7(6)
C42 O8 B2 N1 48.4(8)
C23 O11 B2 O8 -75.7(7)
C23 O11 B2 N3 49.8(8)
C23 O11 B2 N1 164.4(6)
C59 N3 B2 O8 78.7(9)
C58 N3 B2 O8 -115.0(8)
C59 N3 B2 O11 -42.4(9)
C58 N3 B2 O11 123.9(7)
C59 N3 B2 N1 -162.5(6)
C58 N3 B2 N1 3.8(10)
C66 N1 B2 O8 -39.3(9)
C38 N1 B2 O8 126.7(8)
C66 N1 B2 O11 81.4(9)
C38 N1 B2 O11 -112.7(8)
C66 N1 B2 N3 -163.4(6)
C38 N1 B2 N3 2.5(10)
C19 O4 B3 O6 78.5(7)
C19 O4 B3 N4 -163.6(6)
C19 O4 B3 N7 -47.2(8)
C1 O6 B3 O4 73.6(7)
C1 O6 B3 N4 -50.8(8)
C1 O6 B3 N7 -165.7(6)
C13 N4 B3 O4 -78.3(9)
C70 N4 B3 O4 118.7(8)
C13 N4 B3 O6 41.2(9)
C70 N4 B3 O6 -121.8(7)
C13 N4 B3 N7 163.6(6)
C70 N4 B3 N7 0.6(10)
C26 N7 B3 O4 35.5(9)
C41 N7 B3 O4 -128.0(7)
C26 N7 B3 O6 -85.6(8)
C41 N7 B3 O6 111.0(8)
C26 N7 B3 N4 159.1(6)
C41 N7 B3 N4 -4.3(9)
C86 C97 C99 C81 -2.6(9)
N9 C81 C99 C97 2.3(9)
C40 C81 C99 C97 -177.6(7)
C52 C88 C100 C34 1.1(9)
N6 C34 C100 C88 -0.7(8)
C29 C34 C100 C88 -176.4(7)
C8 C40 C101 C102 -1.7(11)
C81 C40 C101 C102 176.9(7)
C40 C101 C102 C87 1.2(11)
C10 C87 C102 C101 0.2(11)
C93 C95 C103 C106 1.8(12)
C65 C95 C103 C106 178.4(7)
C93 C95 C103 C118 -178.6(8)
C65 C95 C103 C118 -2.0(12)
C11 C91 C104 C37 -1.5(11)
C15 C37 C104 C91 0.3(10)
C95 C93 C105 C107 -0.8(12)
C108 C93 C105 C107 178.5(8)
C95 C103 C106 C107 -1.3(12)
C118 C103 C106 C107 179.0(8)
C93 C105 C107 C106 1.3(12)
C93 C105 C107 C114 177.6(8)
C103 C106 C107 C105 -0.1(13)
C103 C106 C107 C114 -176.4(8)
C113 C96 C110 C116 -0.7(12)
C32 C96 C110 C116 178.7(7)
C113 C96 C110 C117 -179.2(8)
C32 C96 C110 C117 0.3(12)
C110 C96 C113 C122 1.2(13)
C32 C96 C113 C122 -178.2(8)
C110 C96 C113 C124 -178.8(8)
C32 C96 C113 C124 1.8(13)
C96 C110 C116 C123 0.4(14)
C117 C110 C116 C123 178.8(9)
C96 C113 C122 C123 -1.5(16)
C124 C113 C122 C123 178.6(11)
C113 C122 C123 C116 1.2(18)
C113 C122 C123 C125 176.5(9)
C110 C116 C123 C122 -0.6(16)
C110 C116 C123 C125 -175.8(9)
